data_7153338
loop_
_publ_author_name
'Milcent, Thierry'
'Hinks, Nathan'
'Bonnet-Delpon, Dani\`ele'
'Crousse, Benoit'

_publ_section_title
;
 Trifluoromethyl nitrones: from fluoral to optically active
 hydroxylamines.
;
_journal_issue 13
_journal_name_full 'Organic &amp; biomolecular chemistry'
_journal_page_first 3025
_journal_page_last 3030
_journal_paper_doi 10.1039/c001791d
_journal_volume 8
_journal_year 2010
_chemical_absolute_configuration unk
_chemical_formula_moiety 'C11 H12 F3 N1 O2'
_chemical_formula_sum 'C11 H12 F3 N O2'
_chemical_formula_weight 247.22
_space_group_IT_number 4
_symmetry_cell_setting monoclinic
_symmetry_space_group_name_Hall 'P 2yb'
_symmetry_space_group_name_H-M 'P 1 21 1'
_atom_sites_solution_hydrogens geom
_atom_sites_solution_primary direct
_audit_creation_date 08-05-27
_audit_creation_method CRYSTALS_ver_12.85
_cell_angle_alpha 90
_cell_angle_beta 107.466(8)
_cell_angle_gamma 90
_cell_formula_units_Z 2
_cell_length_a 8.9962(12)
_cell_length_b 5.0086(7)
_cell_length_c 14.4090(14)
_cell_measurement_reflns_used 46
_cell_measurement_temperature 200
_cell_measurement_theta_max 21
_cell_measurement_theta_min 3
_cell_volume 619.31(14)
_computing_cell_refinement 'Dirax/lsq (Duisenberg & Schreurs, 1989-2000)'
_computing_data_collection 'COLLECT (Nonius, 1997-2001).'
_computing_data_reduction 'EvalCCD (Duisenberg & Schreurs 1990-2000)'
_computing_molecular_graphics 'CAMERON (Watkin et al., 1996)'
_computing_publication_material 'CRYSTALS (Betteridge et al., 2003)'
_computing_structure_refinement 'CRYSTALS (Betteridge et al., 2003)'
_computing_structure_solution 'SHELXS 86 (Sheldrick, 1986)'
_diffrn_ambient_temperature 200
_diffrn_measured_fraction_theta_full 0.994
_diffrn_measured_fraction_theta_max 0.990
_diffrn_measurement_device 'Nonius KappaCCD'
_diffrn_measurement_device_type Area
_diffrn_measurement_method '\f & \w scans'
_diffrn_radiation_monochromator graphite
_diffrn_radiation_type 'Mo K\a'
_diffrn_radiation_wavelength 0.71073
_diffrn_reflns_av_R_equivalents 0.042
_diffrn_reflns_limit_h_max 12
_diffrn_reflns_limit_h_min -12
_diffrn_reflns_limit_k_max 6
_diffrn_reflns_limit_k_min -7
_diffrn_reflns_limit_l_max 18
_diffrn_reflns_limit_l_min -20
_diffrn_reflns_number 6590
_diffrn_reflns_theta_full 26.100
_diffrn_reflns_theta_max 30.000
_diffrn_reflns_theta_min 3.153
_diffrn_standards_number 0
_exptl_absorpt_coefficient_mu 0.120
_exptl_absorpt_correction_T_max 1.00
_exptl_absorpt_correction_T_min 0.99
_exptl_absorpt_correction_type multi-scan
_exptl_absorpt_process_details 'SADABS (Siemens, 1996)'
_exptl_crystal_colour colourless
_exptl_crystal_density_diffrn 1.326
_exptl_crystal_density_method 'not measured'
_exptl_crystal_description stick
_exptl_crystal_F_000 256
_exptl_crystal_size_max 0.20
_exptl_crystal_size_mid 0.05
_exptl_crystal_size_min 0.04
_refine_diff_density_max 0.40
_refine_diff_density_min -0.48
_refine_ls_extinction_coef 40
_refine_ls_extinction_method 'Larson (1970), Equation 22'
_refine_ls_goodness_of_fit_ref 1.0226
_refine_ls_hydrogen_treatment refU
_refine_ls_matrix_type full
_refine_ls_number_parameters 156
_refine_ls_number_reflns 1980
_refine_ls_number_restraints 1
_refine_ls_R_factor_all 0.0928
_refine_ls_R_factor_gt 0.0526
_refine_ls_shift/su_max 0.006893
_refine_ls_structure_factor_coef Fsqd
_refine_ls_weighting_details
;
Method= Modified Sheldrick
w=1/[\s^2^(F^2^) + ( 0.10P)^2^ + 0.00P]
,where P=(max(Fo^2^,0) + 2Fc^2^)/3
;
_refine_ls_weighting_scheme calc
_refine_ls_wR_factor_all 0.1644
_refine_ls_wR_factor_gt 0.1377
_refine_ls_wR_factor_ref 0.1644
_reflns_limit_h_max 12
_reflns_limit_h_min -12
_reflns_limit_k_max 7
_reflns_limit_k_min 0
_reflns_limit_l_max 20
_reflns_limit_l_min 0
_reflns_number_gt 1241
_reflns_number_total 1982
_reflns_threshold_expression I>2.0\s(I)
_oxford_refine_ls_r_factor_ref 0.0928
_oxford_reflns_number_all 1980
_oxford_reflns_threshold_expression_ref I>-10.0\s(I)
_cod_data_source_file c001791d.txt
_cod_data_source_block 2d
_cod_depositor_comments
;
The following automatic conversions were performed:

'_symmetry_cell_setting' value 'Monoclinic' changed to 'monoclinic'
according to /home/saulius/struct/CIF-dictionaries/cif_core.dic
dictionary named 'cif_core.dic' version 2.4.2 from
2011-04-26.

'_refine_ls_hydrogen_treatment' value 'refu' changed to
'refU' according to
/home/saulius/struct/CIF-dictionaries/cif_core.dic dictionary named
'cif_core.dic' version 2.4.2 from 2011-04-26.

Automatic conversion script
Id: cif_fix_values 1891 2012-01-12 08:04:46Z andrius 
;
_cod_original_sg_symbol_H-M 'P 1 21 1 '
_cod_original_formula_sum 'C11 H12 F3 N1 O2'
_cod_database_code 7153338

loop_
_symmetry_equiv_pos_as_xyz
x,y,z
-x,y+1/2,-z

loop_
_atom_site_label
_atom_site_type_symbol
_atom_site_fract_x
_atom_site_fract_y
_atom_site_fract_z
_atom_site_U_iso_or_equiv
_atom_site_occupancy
_atom_site_adp_type
C1 C 0.8912(3) 0.9519(6) 0.73218(19) 0.0362 1.0000 Uani
C2 C 0.8005(3) 0.8410(9) 0.7973(2) 0.0544 1.0000 Uani
C3 C 0.8209(5) 0.8035(17) 0.9642(3) 0.1094 1.0000 Uani
C4 C 0.8206(3) 0.9014(6) 0.62332(19) 0.0356 1.0000 Uani
C5 C 0.7118(4) 0.7011(8) 0.5857(3) 0.0600 1.0000 Uani
C6 C 0.6507(4) 0.6648(9) 0.4853(3) 0.0715 1.0000 Uani
C7 C 0.6997(5) 0.8280(10) 0.4214(2) 0.0670 1.0000 Uani
C8 C 0.8084(4) 1.0224(9) 0.4582(2) 0.0655 1.0000 Uani
C9 C 0.8685(4) 1.0606(8) 0.5584(2) 0.0509 1.0000 Uani
C10 C 1.1731(3) 0.9876(6) 0.79846(19) 0.0362 1.0000 Uani
C11 C 1.3368(3) 0.8786(7) 0.8347(2) 0.0464 1.0000 Uani
O1 O 1.0608(2) 0.5777(5) 0.75965(17) 0.0520 1.0000 Uani
O2 O 0.8782(3) 0.9288(8) 0.89323(16) 0.0786 1.0000 Uani
N1 N 1.0537(3) 0.8311(5) 0.76574(15) 0.0345 1.0000 Uani
F1 F 1.3593(2) 0.7144(6) 0.91046(17) 0.0873 1.0000 Uani
F2 F 1.4370(2) 1.0825(6) 0.86191(19) 0.0858 1.0000 Uani
F3 F 1.3796(2) 0.7460(6) 0.76653(16) 0.0780 1.0000 Uani
H11 H 0.9010 1.1394 0.7421 0.090(4) 1.0000 Uiso
H21 H 0.7991 0.6515 0.7948 0.090(4) 1.0000 Uiso
H22 H 0.6967 0.9066 0.7771 0.090(4) 1.0000 Uiso
H31 H 0.8763 0.8685 1.0270 0.090(4) 1.0000 Uiso
H32 H 0.8348 0.6158 0.9621 0.090(4) 1.0000 Uiso
H33 H 0.7131 0.8424 0.9509 0.090(4) 1.0000 Uiso
H51 H 0.6789 0.5879 0.6288 0.090(4) 1.0000 Uiso
H61 H 0.5757 0.5287 0.4603 0.090(4) 1.0000 Uiso
H71 H 0.6579 0.8043 0.3531 0.090(4) 1.0000 Uiso
H81 H 0.8431 1.1321 0.4151 0.090(4) 1.0000 Uiso
H91 H 0.9433 1.1973 0.5828 0.090(4) 1.0000 Uiso
H101 H 1.1570 1.1748 0.7997 0.090(4) 1.0000 Uiso

loop_
_atom_site_aniso_label
_atom_site_aniso_U_11
_atom_site_aniso_U_22
_atom_site_aniso_U_33
_atom_site_aniso_U_23
_atom_site_aniso_U_13
_atom_site_aniso_U_12
C1 0.0299(12) 0.0384(15) 0.0412(14) -0.0020(13) 0.0120(10) 0.0047(12)
C2 0.0412(15) 0.079(2) 0.0470(16) -0.0020(19) 0.0193(12) 0.0019(18)
C3 0.069(2) 0.211(8) 0.056(2) 0.034(4) 0.0291(19) 0.039(4)
C4 0.0288(12) 0.0350(14) 0.0422(14) -0.0022(11) 0.0091(10) 0.0042(11)
C5 0.0604(18) 0.053(2) 0.062(2) -0.0027(19) 0.0112(15) -0.016(2)
C6 0.070(2) 0.060(2) 0.070(2) -0.018(2) -0.0023(19) -0.006(2)
C7 0.072(2) 0.076(3) 0.0456(18) -0.013(2) 0.0056(16) 0.025(2)
C8 0.070(2) 0.082(3) 0.0481(19) 0.009(2) 0.0236(17) 0.011(2)
C9 0.0486(16) 0.0577(19) 0.0467(16) 0.0070(17) 0.0146(13) -0.0045(17)
C10 0.0333(12) 0.0338(14) 0.0399(14) -0.0012(11) 0.0087(10) 0.0038(11)
C11 0.0353(14) 0.0514(19) 0.0485(17) -0.0020(15) 0.0061(11) 0.0021(14)
O1 0.0495(12) 0.0261(10) 0.0740(15) 0.0037(10) 0.0088(10) 0.0042(10)
O2 0.0605(14) 0.137(3) 0.0425(13) 0.0015(16) 0.0214(11) 0.0020(17)
N1 0.0348(11) 0.0306(12) 0.0376(12) 0.0010(11) 0.0099(9) 0.0056(10)
F1 0.0619(12) 0.112(2) 0.0780(14) 0.0429(15) 0.0057(10) 0.0261(15)
F2 0.0405(10) 0.0753(15) 0.122(2) -0.0169(16) -0.0060(11) -0.0037(12)
F3 0.0419(9) 0.105(2) 0.0844(14) -0.0262(15) 0.0147(9) 0.0193(12)

loop_
_atom_type_symbol
_atom_type_scat_dispersion_real
_atom_type_scat_dispersion_imag
_atom_type_scat_Cromer_Mann_a1
_atom_type_scat_Cromer_Mann_b1
_atom_type_scat_Cromer_Mann_a2
_atom_type_scat_Cromer_Mann_b2
_atom_type_scat_Cromer_Mann_a3
_atom_type_scat_Cromer_Mann_b3
_atom_type_scat_Cromer_Mann_a4
_atom_type_scat_Cromer_Mann_b4
_atom_type_scat_Cromer_Mann_c
_atom_type_scat_source
C 0.0033 0.0016 2.3100 20.8439 1.0200 10.2075 1.5886 0.5687 0.8650 51.6512 0.2156 'International Tables Vol C 4.2.6.8 and 6.1.1.4'
H 0.0000 0.0000 0.4930 10.5109 0.3229 26.1257 0.1402 3.1424 0.0408 57.7998 0.0030 'International Tables Vol C 4.2.6.8 and 6.1.1.4'
O 0.0106 0.0060 3.0485 13.2771 2.2868 5.7011 1.5463 0.3239 0.8670 32.9089 0.2508 'International Tables Vol C 4.2.6.8 and 6.1.1.4'
F 0.0171 0.0103 3.5392 10.2825 2.6412 4.2944 1.5170 0.2615 1.0243 26.1476 0.2776 'International Tables Vol C 4.2.6.8 and 6.1.1.4'
N 0.0061 0.0033 12.2126 0.0057 3.1322 9.8933 2.0125 28.9975 1.1663 0.5826 -11.5290 'International Tables Vol C 4.2.6.8 and 6.1.1.4'

loop_
_geom_angle_atom_site_label_1
_geom_angle_atom_site_label_2
_geom_angle_atom_site_label_3
_geom_angle
_geom_angle_publ_flag
C2 C1 C4 116.0(2) yes
C2 C1 N1 107.5(2) yes
C4 C1 N1 109.0(2) yes
C2 C1 H11 108.1 no
C4 C1 H11 108.0 no
N1 C1 H11 108.0 no
C1 C2 O2 106.8(3) yes
C1 C2 H21 110.2 no
O2 C2 H21 110.1 no
C1 C2 H22 110.2 no
O2 C2 H22 110.1 no
H21 C2 H22 109.5 no
O2 C3 H31 109.5 no
O2 C3 H32 109.5 no
H31 C3 H32 109.5 no
O2 C3 H33 109.5 no
H31 C3 H33 109.4 no
H32 C3 H33 109.4 no
C1 C4 C5 123.1(3) yes
C1 C4 C9 118.6(3) yes
C5 C4 C9 118.3(3) yes
C4 C5 C6 120.6(3) yes
C4 C5 H51 119.7 no
C6 C5 H51 119.7 no
C5 C6 C7 120.2(4) yes
C5 C6 H61 120.0 no
C7 C6 H61 119.9 no
C6 C7 C8 119.4(3) yes
C6 C7 H71 120.3 no
C8 C7 H71 120.3 no
C7 C8 C9 120.5(3) yes
C7 C8 H81 119.7 no
C9 C8 H81 119.8 no
C8 C9 C4 121.0(3) yes
C8 C9 H91 119.5 no
C4 C9 H91 119.5 no
C11 C10 N1 121.5(3) yes
C11 C10 H101 119.3 no
N1 C10 H101 119.3 no
C10 C11 F1 113.5(3) yes
C10 C11 F2 109.0(3) yes
F1 C11 F2 107.9(2) yes
C10 C11 F3 113.1(2) yes
F1 C11 F3 106.8(3) yes
F2 C11 F3 106.1(3) yes
C3 O2 C2 112.6(4) yes
C1 N1 C10 119.1(2) yes
C1 N1 O1 115.9(2) yes
C10 N1 O1 124.9(3) yes

loop_
_geom_bond_atom_site_label_1
_geom_bond_atom_site_label_2
_geom_bond_distance
_geom_bond_publ_flag
C1 C2 1.522(4) yes
C1 C4 1.526(4) yes
C1 N1 1.520(3) yes
C1 H11 0.950 no
C2 O2 1.419(4) yes
C2 H21 0.950 no
C2 H22 0.950 no
C3 O2 1.422(6) yes
C3 H31 0.950 no
C3 H32 0.950 no
C3 H33 0.951 no
C4 C5 1.392(4) yes
C4 C9 1.392(4) yes
C5 C6 1.397(5) yes
C5 H51 0.950 no
C6 C7 1.398(6) yes
C6 H61 0.950 no
C7 C8 1.369(6) yes
C7 H71 0.950 no
C8 C9 1.395(5) yes
C8 H81 0.949 no
C9 H91 0.950 no
C10 C11 1.510(4) yes
C10 N1 1.298(3) yes
C10 H101 0.950 no
C11 F1 1.333(4) yes
C11 F2 1.340(4) yes
C11 F3 1.334(4) yes
O1 N1 1.275(3) yes
